data_7021386
loop_
_publ_author_name
'La\"i, Richard'
'Daran, Jean-Claude'
'Nuel, Didier'
'Sanz, Martial'
'Summerton, Nick'
'Vanthuyne, Nicolas'
'Zaragori-Benedetti, Ana\"is'

_publ_section_title
;
 Synthesis and reactivity of a cyclopentadienyl-indenyl ligand
 ring-coupled by a chiral bridge derived from ethyl (S)-(-) lactate.
;
_journal_issue 22
_journal_name_full 'Dalton transactions (Cambridge, England : 2003)'
_journal_page_first 7980
_journal_page_last 7990
_journal_paper_doi 10.1039/c3dt33019b
_journal_volume 42
_journal_year 2013
_chemical_absolute_configuration ad
_chemical_formula_sum 'C25 H29 Rh'
_chemical_formula_weight 432.39
_chemical_name_systematic
;
?
;
_space_group_IT_number 4
_symmetry_cell_setting monoclinic
_symmetry_space_group_name_Hall 'P 2yb'
_symmetry_space_group_name_H-M 'P 1 21 1'
_atom_sites_solution_hydrogens geom
_atom_sites_solution_primary direct
_atom_sites_solution_secondary difmap
_audit_creation_method SHELXL-97
_cell_angle_alpha 90.0000(10)
_cell_angle_beta 96.389(12)
_cell_angle_gamma 90.000(12)
_cell_formula_units_Z 4
_cell_length_a 7.6672(9)
_cell_length_b 23.6258(17)
_cell_length_c 10.9468(11)
_cell_measurement_reflns_used 8000
_cell_measurement_temperature 200(2)
_cell_measurement_theta_max 24
_cell_measurement_theta_min 2
_cell_volume 1970.6(3)
_computing_cell_refinement 'IPDS (Stoe, 1996)'
_computing_data_collection 'IPDS (Stoe, 1996)'
_computing_data_reduction 'XRED (Stoe, 1996)'
_computing_structure_refinement 'SHELXL-97 (Sheldrick, 2008)'
_computing_structure_solution 'SIR92 (Altomare et al., 1994)'
_diffrn_ambient_temperature 200(2)
_diffrn_measured_fraction_theta_full 0.989
_diffrn_measured_fraction_theta_max 0.989
_diffrn_measurement_device_type 'Stoe IPDS'
_diffrn_measurement_method '\f scan'
_diffrn_radiation_monochromator graphite
_diffrn_radiation_source 'fine-focus sealed tube'
_diffrn_radiation_type MoK\a
_diffrn_radiation_wavelength 0.71070
_diffrn_reflns_av_R_equivalents 0.04
_diffrn_reflns_av_sigmaI/netI 0.017
_diffrn_reflns_limit_h_max 8
_diffrn_reflns_limit_h_min -8
_diffrn_reflns_limit_k_max 26
_diffrn_reflns_limit_k_min -26
_diffrn_reflns_limit_l_max 12
_diffrn_reflns_limit_l_min 0
_diffrn_reflns_number 15699
_diffrn_reflns_theta_full 24.14
_diffrn_reflns_theta_max 24.14
_diffrn_reflns_theta_min 1.87
_exptl_absorpt_coefficient_mu 0.872
_exptl_absorpt_correction_type none
_exptl_crystal_colour ' orange '
_exptl_crystal_density_diffrn 1.457
_exptl_crystal_density_method 'not measured'
_exptl_crystal_description ' block '
_exptl_crystal_F_000 896
_exptl_crystal_size_max 0.30
_exptl_crystal_size_mid 0.25
_exptl_crystal_size_min 0.20
_refine_diff_density_max 0.510
_refine_diff_density_min -0.246
_refine_diff_density_rms 0.048
_refine_ls_abs_structure_details 'Flack H D (1983), Acta Cryst. A39, 876-881'
_refine_ls_abs_structure_Flack -0.03(2)
_refine_ls_extinction_method none
_refine_ls_goodness_of_fit_ref 1.020
_refine_ls_hydrogen_treatment constr
_refine_ls_matrix_type full
_refine_ls_number_parameters 471
_refine_ls_number_reflns 6192
_refine_ls_number_restraints 1
_refine_ls_restrained_S_all 1.020
_refine_ls_R_factor_all 0.0210
_refine_ls_R_factor_gt 0.0199
_refine_ls_shift/su_max 0.003
_refine_ls_shift/su_mean 0.000
_refine_ls_structure_factor_coef Fsqd
_refine_ls_weighting_details 'calc w=1/[\s^2^(Fo^2^)+(0.0395P)^2^+0.0000P] where P=(Fo^2^+2Fc^2^)/3'
_refine_ls_weighting_scheme calc
_refine_ls_wR_factor_gt 0.0495
_refine_ls_wR_factor_ref 0.0506
_reflns_number_gt 5960
_reflns_number_total 6192
_reflns_threshold_expression I>2\s(I)
_cod_data_source_file c3dt33019b.txt
_cod_data_source_block 9
_cod_original_sg_symbol_H-M 'P 21'
_cod_database_code 7021386

loop_
_symmetry_equiv_pos_as_xyz
'x, y, z'
'-x, y+1/2, -z'

loop_
_atom_site_label
_atom_site_type_symbol
_atom_site_fract_x
_atom_site_fract_y
_atom_site_fract_z
_atom_site_U_iso_or_equiv
_atom_site_adp_type
_atom_site_occupancy
_atom_site_symmetry_multiplicity
_atom_site_calc_flag
_atom_site_refinement_flags
Rh1 Rh 0.15524(3) 0.831316(8) 0.633786(18) 0.02434(6) Uani 1 1 d .
C1 C 0.3710(4) 0.88768(13) 0.7154(3) 0.0279(6) Uani 1 1 d .
C2 C 0.2101(5) 0.91864(15) 0.7177(4) 0.0331(8) Uani 1 1 d .
H2 H 0.1639 0.9323 0.7892 0.040 Uiso 1 1 calc R
C3 C 0.1332(5) 0.92525(15) 0.5962(4) 0.0383(8) Uani 1 1 d .
H3 H 0.0232 0.9426 0.5713 0.046 Uiso 1 1 calc R
C4 C 0.2481(5) 0.90160(16) 0.5170(3) 0.0410(8) Uani 1 1 d .
H4 H 0.2289 0.9008 0.4298 0.049 Uiso 1 1 calc R
C5 C 0.3948(4) 0.87967(16) 0.5895(3) 0.0357(8) Uani 1 1 d .
H5 H 0.4935 0.8624 0.5596 0.043 Uiso 1 1 calc R
C6 C 0.5004(4) 0.87540(15) 0.8238(3) 0.0327(7) Uani 1 1 d .
H6A H 0.5689 0.8414 0.8064 0.039 Uiso 1 1 calc R
H6B H 0.4366 0.8669 0.8954 0.039 Uiso 1 1 calc R
C7 C 0.6277(4) 0.92495(14) 0.8566(3) 0.0306(7) Uani 1 1 d .
H7 H 0.5545 0.9594 0.8658 0.037 Uiso 1 1 calc R
C8 C 0.7406(5) 0.93692(17) 0.7523(3) 0.0423(8) Uani 1 1 d .
H8A H 0.8196 0.9687 0.7754 0.063 Uiso 1 1 calc R
H8B H 0.6644 0.9465 0.6773 0.063 Uiso 1 1 calc R
H8C H 0.8099 0.9032 0.7377 0.063 Uiso 1 1 calc R
C9 C 0.7340(4) 0.91517(14) 0.9779(3) 0.0336(7) Uani 1 1 d .
C10 C 0.8976(4) 0.89462(16) 1.0005(4) 0.0431(9) Uani 1 1 d .
H10 H 0.9692 0.8846 0.9384 0.052 Uiso 1 1 calc R
C11 C 0.9536(5) 0.88946(18) 1.1359(4) 0.0552(11) Uani 1 1 d .
H11A H 0.9787 0.8496 1.1596 0.066 Uiso 1 1 calc R
H11B H 1.0587 0.9128 1.1609 0.066 Uiso 1 1 calc R
C12 C 0.7975(5) 0.91115(15) 1.1911(3) 0.0404(9) Uani 1 1 d .
C13 C 0.7669(6) 0.91826(18) 1.3109(4) 0.0532(12) Uani 1 1 d .
H13 H 0.8537 0.9074 1.3753 0.064 Uiso 1 1 calc R
C14 C 0.6098(7) 0.94128(19) 1.3386(4) 0.0569(13) Uani 1 1 d .
H14 H 0.5889 0.9458 1.4220 0.068 Uiso 1 1 calc R
C15 C 0.4834(6) 0.95767(17) 1.2453(4) 0.0500(10) Uani 1 1 d .
H15 H 0.3773 0.9742 1.2654 0.060 Uiso 1 1 calc R
C16 C 0.5092(5) 0.95029(15) 1.1230(3) 0.0389(8) Uani 1 1 d .
H16 H 0.4211 0.9610 1.0592 0.047 Uiso 1 1 calc R
C17 C 0.6688(4) 0.92655(13) 1.0954(3) 0.0318(7) Uani 1 1 d .
C18 C 0.0135(4) 0.78236(15) 0.4941(3) 0.0373(8) Uani 1 1 d .
H18 H -0.0050 0.8016 0.4124 0.045 Uiso 1 1 calc R
C19 C -0.1017(4) 0.80022(14) 0.5774(3) 0.0365(7) Uani 1 1 d .
H19 H -0.1873 0.8299 0.5444 0.044 Uiso 1 1 calc R
C20 C -0.1712(5) 0.76028(19) 0.6679(4) 0.0520(10) Uani 1 1 d .
H20A H -0.2900 0.7728 0.6834 0.062 Uiso 1 1 calc R
H20B H -0.1820 0.7220 0.6312 0.062 Uiso 1 1 calc R
C21 C -0.0577(6) 0.7571(2) 0.7874(4) 0.0640(12) Uani 1 1 d .
H21A H -0.0602 0.7179 0.8191 0.077 Uiso 1 1 calc R
H21B H -0.1067 0.7822 0.8474 0.077 Uiso 1 1 calc R
C22 C 0.1310(5) 0.77381(15) 0.7782(3) 0.0442(9) Uani 1 1 d .
H22 H 0.1961 0.7856 0.8584 0.053 Uiso 1 1 calc R
C23 C 0.2380(5) 0.75066(16) 0.6964(4) 0.0450(10) Uani 1 1 d .
H23 H 0.3650 0.7483 0.7289 0.054 Uiso 1 1 calc R
C24 C 0.1736(6) 0.70242(18) 0.6082(5) 0.0645(13) Uani 1 1 d .
H24A H 0.2753 0.6788 0.5922 0.077 Uiso 1 1 calc R
H24B H 0.0917 0.6782 0.6486 0.077 Uiso 1 1 calc R
C25 C 0.0838(5) 0.72258(17) 0.4890(4) 0.0506(10) Uani 1 1 d .
H25A H -0.0148 0.6967 0.4626 0.061 Uiso 1 1 calc R
H25B H 0.1673 0.7209 0.4264 0.061 Uiso 1 1 calc R
Rh2 Rh 0.42664(3) 0.667094(9) 0.202540(18) 0.02458(6) Uani 1 1 d .
C101 C 0.2179(4) 0.60782(14) 0.1228(3) 0.0291(7) Uani 1 1 d .
C102 C 0.3796(5) 0.57817(14) 0.1266(3) 0.0295(7) Uani 1 1 d .
H102 H 0.4301 0.5638 0.0575 0.035 Uiso 1 1 calc R
C103 C 0.4521(5) 0.57366(16) 0.2495(3) 0.0363(8) Uani 1 1 d .
H103 H 0.5617 0.5568 0.2779 0.044 Uiso 1 1 calc R
C104 C 0.3321(5) 0.59893(16) 0.3249(3) 0.0387(8) Uani 1 1 d .
H104 H 0.3484 0.6018 0.4120 0.046 Uiso 1 1 calc R
C105 C 0.1873(4) 0.61856(16) 0.2483(3) 0.0350(8) Uani 1 1 d .
H105 H 0.0860 0.6360 0.2743 0.042 Uiso 1 1 calc R
C106 C 0.0906(4) 0.61840(15) 0.0107(3) 0.0331(8) Uani 1 1 d .
H10A H 0.1562 0.6231 -0.0616 0.040 Uiso 1 1 calc R
H10B H 0.0259 0.6540 0.0217 0.040 Uiso 1 1 calc R
C107 C -0.0434(4) 0.56871(17) -0.0138(3) 0.0382(8) Uani 1 1 d .
H107 H 0.0257 0.5343 -0.0314 0.046 Uiso 1 1 calc R
C108 C -0.1427(6) 0.55435(19) 0.0930(4) 0.0521(10) Uani 1 1 d .
H10C H -0.2094 0.5875 0.1150 0.078 Uiso 1 1 calc R
H10D H -0.0598 0.5431 0.1635 0.078 Uiso 1 1 calc R
H10E H -0.2236 0.5230 0.0702 0.078 Uiso 1 1 calc R
C109 C -0.1605(4) 0.58263(17) -0.1303(3) 0.0358(8) Uani 1 1 d .
C110 C -0.3229(5) 0.60451(18) -0.1403(4) 0.0465(9) Uani 1 1 d .
H110 H -0.3853 0.6130 -0.0723 0.056 Uiso 1 1 calc R
C111 C -0.3943(5) 0.61404(19) -0.2724(4) 0.0492(9) Uani 1 1 d .
H11C H -0.5030 0.5919 -0.2946 0.059 Uiso 1 1 calc R
H11D H -0.4188 0.6546 -0.2890 0.059 Uiso 1 1 calc R
C112 C -0.2485(5) 0.59340(15) -0.3402(3) 0.0386(8) Uani 1 1 d .
C113 C -0.2347(6) 0.59047(16) -0.4640(4) 0.0501(10) Uani 1 1 d .
H113 H -0.3284 0.6029 -0.5220 0.060 Uiso 1 1 calc R
C114 C -0.0828(6) 0.56923(16) -0.5029(3) 0.0524(11) Uani 1 1 d .
H114 H -0.0727 0.5671 -0.5885 0.063 Uiso 1 1 calc R
C115 C 0.0555(6) 0.55093(16) -0.4200(4) 0.0488(9) Uani 1 1 d .
H115 H 0.1590 0.5364 -0.4488 0.059 Uiso 1 1 calc R
C116 C 0.0422(5) 0.55392(14) -0.2936(3) 0.0375(8) Uani 1 1 d .
H116 H 0.1360 0.5415 -0.2358 0.045 Uiso 1 1 calc R
C117 C -0.1098(4) 0.57527(13) -0.2546(3) 0.0318(7) Uani 1 1 d .
C118 C 0.4467(5) 0.72351(17) 0.0562(3) 0.0480(9) Uani 1 1 d .
H118 H 0.3862 0.7102 -0.0244 0.058 Uiso 1 1 calc R
C119 C 0.3343(5) 0.74629(17) 0.1346(4) 0.0493(10) Uani 1 1 d .
H119 H 0.2080 0.7464 0.1001 0.059 Uiso 1 1 calc R
C120 C 0.3854(8) 0.7947(2) 0.2233(6) 0.0802(15) Uani 1 1 d .
H12A H 0.4402 0.8250 0.1780 0.096 Uiso 1 1 calc R
H12B H 0.2771 0.8105 0.2513 0.096 Uiso 1 1 calc R
C121 C 0.5037(6) 0.77995(18) 0.3297(5) 0.0662(13) Uani 1 1 d .
H12C H 0.4441 0.7872 0.4038 0.079 Uiso 1 1 calc R
H12D H 0.6067 0.8054 0.3334 0.079 Uiso 1 1 calc R
C122 C 0.5682(5) 0.71978(16) 0.3343(4) 0.0448(9) Uani 1 1 d .
H122 H 0.5851 0.7033 0.4189 0.054 Uiso 1 1 calc R
C123 C 0.6826(4) 0.69829(15) 0.2552(4) 0.0400(8) Uani 1 1 d .
H123 H 0.7664 0.6692 0.2936 0.048 Uiso 1 1 calc R
C124 C 0.7551(6) 0.7339(2) 0.1589(5) 0.0636(13) Uani 1 1 d .
H12E H 0.7943 0.7706 0.1962 0.076 Uiso 1 1 calc R
H12F H 0.8596 0.7147 0.1329 0.076 Uiso 1 1 calc R
C125 C 0.6306(7) 0.7450(3) 0.0494(5) 0.0795(16) Uani 1 1 d .
H12G H 0.6768 0.7275 -0.0226 0.095 Uiso 1 1 calc R
H12H H 0.6251 0.7864 0.0351 0.095 Uiso 1 1 calc R

loop_
_atom_site_aniso_label
_atom_site_aniso_U_11
_atom_site_aniso_U_22
_atom_site_aniso_U_33
_atom_site_aniso_U_23
_atom_site_aniso_U_13
_atom_site_aniso_U_12
Rh1 0.02424(11) 0.02218(12) 0.02574(11) -0.00166(9) -0.00102(8) -0.00097(9)
C1 0.0299(16) 0.0230(16) 0.0300(16) -0.0013(13) -0.0007(12) -0.0063(13)
C2 0.0334(17) 0.0213(17) 0.044(2) -0.0074(15) 0.0017(15) 0.0004(14)
C3 0.0364(19) 0.0221(18) 0.054(2) 0.0028(17) -0.0045(17) -0.0066(15)
C4 0.048(2) 0.043(2) 0.0303(17) 0.0106(15) -0.0049(15) -0.0197(17)
C5 0.0315(17) 0.0372(19) 0.0387(19) -0.0028(15) 0.0054(15) -0.0128(14)
C6 0.0332(17) 0.0250(17) 0.0379(19) -0.0034(15) -0.0054(14) -0.0048(14)
C7 0.0290(16) 0.0260(17) 0.0356(18) -0.0025(14) -0.0013(13) -0.0034(13)
C8 0.0377(18) 0.047(2) 0.043(2) -0.0067(16) 0.0059(16) -0.0112(16)
C9 0.0320(16) 0.0261(17) 0.0406(18) -0.0046(14) -0.0056(14) -0.0049(14)
C10 0.0273(17) 0.040(2) 0.060(2) -0.0038(17) -0.0035(16) 0.0016(14)
C11 0.040(2) 0.048(2) 0.072(3) 0.013(2) -0.0240(19) -0.0056(17)
C12 0.0420(19) 0.0280(18) 0.046(2) 0.0068(15) -0.0166(16) -0.0127(14)
C13 0.068(3) 0.043(2) 0.043(2) 0.0097(18) -0.022(2) -0.028(2)
C14 0.087(3) 0.054(3) 0.028(2) 0.0003(18) -0.001(2) -0.035(3)
C15 0.068(3) 0.039(2) 0.046(2) -0.0013(18) 0.019(2) -0.0098(19)
C16 0.046(2) 0.0318(19) 0.038(2) 0.0040(15) 0.0006(16) -0.0013(15)
C17 0.0354(17) 0.0225(16) 0.0352(17) -0.0019(14) -0.0073(13) -0.0057(13)
C18 0.0349(18) 0.039(2) 0.0354(17) -0.0091(15) -0.0088(14) -0.0046(14)
C19 0.0254(15) 0.0308(17) 0.051(2) -0.0039(15) -0.0065(14) -0.0053(13)
C20 0.039(2) 0.049(2) 0.070(3) -0.006(2) 0.0156(19) -0.0065(18)
C21 0.074(3) 0.066(3) 0.055(3) 0.014(2) 0.017(2) -0.022(2)
C22 0.057(2) 0.0340(19) 0.0392(19) 0.0072(16) -0.0075(17) -0.0076(17)
C23 0.043(2) 0.0244(18) 0.063(3) 0.0061(17) -0.0160(19) 0.0009(16)
C24 0.064(3) 0.028(2) 0.098(4) -0.013(2) -0.007(2) 0.0072(18)
C25 0.044(2) 0.045(2) 0.062(2) -0.0255(19) 0.0039(18) -0.0065(17)
Rh2 0.02391(11) 0.02196(11) 0.02705(11) -0.00205(9) -0.00082(8) -0.00212(9)
C101 0.0269(16) 0.0285(17) 0.0310(17) -0.0040(13) 0.0001(13) -0.0099(13)
C102 0.0364(18) 0.0202(17) 0.0317(17) -0.0051(13) 0.0034(14) -0.0041(14)
C103 0.0389(19) 0.032(2) 0.0356(19) 0.0096(16) -0.0074(15) -0.0024(15)
C104 0.052(2) 0.0371(19) 0.0266(16) -0.0010(14) 0.0040(15) -0.0186(16)
C105 0.0321(17) 0.042(2) 0.0321(18) -0.0093(15) 0.0082(15) -0.0112(15)
C106 0.0345(18) 0.0332(19) 0.0304(18) -0.0046(14) -0.0026(14) -0.0049(14)
C107 0.0349(19) 0.046(2) 0.0327(18) 0.0010(17) -0.0022(15) -0.0110(16)
C108 0.050(2) 0.052(2) 0.052(2) 0.0082(19) -0.0043(19) -0.0190(19)
C109 0.0320(18) 0.041(2) 0.0328(19) -0.0010(15) -0.0054(14) -0.0114(14)
C110 0.036(2) 0.058(3) 0.045(2) 0.0008(19) 0.0024(16) -0.0081(18)
C111 0.0343(19) 0.054(2) 0.056(2) 0.0122(19) -0.0074(16) -0.0070(17)
C112 0.0431(19) 0.0324(19) 0.0364(18) 0.0014(14) -0.0125(15) -0.0106(15)
C113 0.070(3) 0.039(2) 0.036(2) 0.0088(16) -0.0198(18) -0.0127(19)
C114 0.092(3) 0.033(2) 0.0301(19) 0.0021(16) 0.000(2) -0.008(2)
C115 0.073(3) 0.0294(19) 0.046(2) -0.0039(16) 0.0173(19) -0.0024(18)
C116 0.047(2) 0.0273(18) 0.0364(18) 0.0012(14) -0.0028(15) -0.0032(15)
C117 0.0365(17) 0.0244(16) 0.0326(18) 0.0023(13) -0.0042(14) -0.0092(13)
C118 0.059(2) 0.042(2) 0.041(2) 0.0119(17) -0.0026(18) -0.0141(18)
C119 0.042(2) 0.034(2) 0.070(3) 0.0119(19) -0.0045(19) 0.0062(16)
C120 0.104(4) 0.027(2) 0.108(4) -0.009(2) 0.007(3) 0.019(2)
C121 0.063(3) 0.040(2) 0.096(4) -0.027(2) 0.008(3) -0.003(2)
C122 0.048(2) 0.038(2) 0.044(2) -0.0094(17) -0.0096(18) -0.0191(17)
C123 0.0271(17) 0.0304(18) 0.060(2) 0.0003(16) -0.0081(15) -0.0051(13)
C124 0.035(2) 0.061(3) 0.096(4) 0.010(3) 0.012(2) -0.0093(19)
C125 0.076(3) 0.089(4) 0.075(3) 0.028(3) 0.018(3) -0.026(3)

loop_
_atom_type_symbol
_atom_type_description
_atom_type_scat_dispersion_real
_atom_type_scat_dispersion_imag
_atom_type_scat_source
C C 0.0033 0.0016 'International Tables Vol C Tables 4.2.6.8 and 6.1.1.4'
H H 0.0000 0.0000 'International Tables Vol C Tables 4.2.6.8 and 6.1.1.4'
Rh Rh -1.1178 0.9187 'International Tables Vol C Tables 4.2.6.8 and 6.1.1.4'

loop_
_geom_angle_atom_site_label_1
_geom_angle_atom_site_label_2
_geom_angle_atom_site_label_3
_geom_angle
C23 Rh1 C22 38.63(16)
C23 Rh1 C18 81.51(15)
C22 Rh1 C18 96.22(14)
C23 Rh1 C19 91.03(14)
C22 Rh1 C19 80.74(15)
C18 Rh1 C19 38.58(14)
C23 Rh1 C1 103.13(14)
C22 Rh1 C1 101.99(13)
C18 Rh1 C1 155.91(13)
C19 Rh1 C1 160.56(12)
C23 Rh1 C4 138.54(16)
C22 Rh1 C4 163.31(13)
C18 Rh1 C4 99.30(14)
C19 Rh1 C4 115.43(13)
C1 Rh1 C4 61.42(12)
C23 Rh1 C3 164.69(13)
C22 Rh1 C3 139.31(15)
C18 Rh1 C3 112.51(14)
C19 Rh1 C3 103.77(13)
C1 Rh1 C3 61.57(13)
C4 Rh1 C3 36.56(14)
C23 Rh1 C5 107.78(15)
C22 Rh1 C5 128.90(14)
C18 Rh1 C5 119.01(14)
C19 Rh1 C5 149.30(13)
C1 Rh1 C5 36.93(12)
C4 Rh1 C5 36.14(13)
C3 Rh1 C5 60.71(14)
C23 Rh1 C2 130.88(13)
C22 Rh1 C2 107.99(14)
C18 Rh1 C2 147.39(14)
C19 Rh1 C2 123.56(13)
C1 Rh1 C2 37.13(13)
C4 Rh1 C2 60.45(14)
C3 Rh1 C2 36.00(13)
C5 Rh1 C2 60.72(14)
C5 C1 C2 106.7(3)
C5 C1 C6 126.9(3)
C2 C1 C6 125.7(3)
C5 C1 Rh1 72.66(18)
C2 C1 Rh1 73.22(19)
C6 C1 Rh1 127.0(2)
C3 C2 C1 108.1(3)
C3 C2 Rh1 71.3(2)
C1 C2 Rh1 69.65(18)
C2 C3 C4 108.2(3)
C2 C3 Rh1 72.7(2)
C4 C3 Rh1 71.7(2)
C5 C4 C3 108.3(3)
C5 C4 Rh1 72.0(2)
C3 C4 Rh1 71.8(2)
C4 C5 C1 108.5(3)
C4 C5 Rh1 71.83(19)
C1 C5 Rh1 70.41(18)
C1 C6 C7 112.8(3)
C9 C7 C8 113.1(3)
C9 C7 C6 111.0(3)
C8 C7 C6 111.2(3)
C10 C9 C17 108.0(3)
C10 C9 C7 128.7(3)
C17 C9 C7 123.3(3)
C9 C10 C11 111.7(3)
C12 C11 C10 102.6(3)
C13 C12 C17 120.1(4)
C13 C12 C11 131.5(4)
C17 C12 C11 108.4(3)
C12 C13 C14 120.3(4)
C15 C14 C13 120.2(4)
C14 C15 C16 121.0(4)
C15 C16 C17 118.5(4)
C12 C17 C16 119.9(3)
C12 C17 C9 109.2(3)
C16 C17 C9 130.9(3)
C19 C18 C25 123.8(4)
C19 C18 Rh1 71.12(18)
C25 C18 Rh1 112.3(2)
C18 C19 C20 122.2(3)
C18 C19 Rh1 70.31(18)
C20 C19 Rh1 114.1(2)
C21 C20 C19 113.2(3)
C20 C21 C22 113.4(3)
C23 C22 C21 125.2(4)
C23 C22 Rh1 70.3(2)
C21 C22 Rh1 112.5(3)
C22 C23 C24 121.5(4)
C22 C23 Rh1 71.0(2)
C24 C23 Rh1 113.7(3)
C25 C24 C23 113.5(4)
C24 C25 C18 113.5(3)
C118 Rh2 C119 38.59(17)
C118 Rh2 C122 94.08(16)
C119 Rh2 C122 81.05(16)
C118 Rh2 C123 80.94(15)
C119 Rh2 C123 92.97(15)
C122 Rh2 C123 38.53(16)
C118 Rh2 C101 102.12(14)
C119 Rh2 C101 102.78(15)
C122 Rh2 C101 158.35(14)
C123 Rh2 C101 158.28(13)
C118 Rh2 C104 163.08(13)
C119 Rh2 C104 136.33(16)
C122 Rh2 C104 100.90(14)
C123 Rh2 C104 115.76(14)
C101 Rh2 C104 61.46(12)
C118 Rh2 C105 128.23(14)
C119 Rh2 C105 106.19(15)
C122 Rh2 C105 120.96(14)
C123 Rh2 C105 149.91(14)
C101 Rh2 C105 37.40(12)
C104 Rh2 C105 35.84(13)
C118 Rh2 C103 141.00(16)
C119 Rh2 C103 163.89(14)
C122 Rh2 C103 113.19(14)
C123 Rh2 C103 102.90(14)
C101 Rh2 C103 61.18(13)
C104 Rh2 C103 36.84(14)
C105 Rh2 C103 60.62(14)
C118 Rh2 C102 109.22(14)
C119 Rh2 C102 131.17(14)
C122 Rh2 C102 147.47(14)
C123 Rh2 C102 121.75(13)
C101 Rh2 C102 36.76(12)
C104 Rh2 C102 60.73(13)
C105 Rh2 C102 60.92(13)
C103 Rh2 C102 35.94(13)
C102 C101 C105 107.0(3)
C102 C101 C106 126.3(3)
C105 C101 C106 126.1(3)
C102 C101 Rh2 73.27(18)
C105 C101 Rh2 72.68(18)
C106 C101 Rh2 126.0(2)
C103 C102 C101 108.5(3)
C103 C102 Rh2 71.90(19)
C101 C102 Rh2 69.98(18)
C102 C103 C104 108.1(3)
C102 C103 Rh2 72.16(18)
C104 C103 Rh2 71.4(2)
C105 C104 C103 108.1(3)
C105 C104 Rh2 72.2(2)
C103 C104 Rh2 71.77(19)
C104 C105 C101 108.1(3)
C104 C105 Rh2 72.00(19)
C101 C105 Rh2 69.92(18)
C101 C106 C107 111.7(3)
C108 C107 C109 113.6(3)
C108 C107 C106 114.6(3)
C109 C107 C106 107.4(3)
C110 C109 C117 108.1(3)
C110 C109 C107 127.7(3)
C117 C109 C107 124.2(3)
C109 C110 C111 111.8(3)
C112 C111 C110 102.5(3)
C113 C112 C117 120.5(4)
C113 C112 C111 130.7(3)
C117 C112 C111 108.8(3)
C112 C113 C114 118.9(4)
C113 C114 C115 121.5(4)
C114 C115 C116 119.8(4)
C117 C116 C115 118.8(3)
C116 C117 C112 120.5(3)
C116 C117 C109 130.6(3)
C112 C117 C109 108.9(3)
C119 C118 C125 123.1(4)
C119 C118 Rh2 70.8(2)
C125 C118 Rh2 113.5(3)
C118 C119 C120 123.5(4)
C118 C119 Rh2 70.6(2)
C120 C119 Rh2 112.9(3)
C121 C120 C119 115.4(4)
C120 C121 C122 115.6(4)
C123 C122 C121 123.4(4)
C123 C122 Rh2 70.9(2)
C121 C122 Rh2 113.1(3)
C122 C123 C124 122.6(4)
C122 C123 Rh2 70.58(19)
C124 C123 Rh2 114.1(3)
C125 C124 C123 114.5(4)
C124 C125 C118 115.2(4)

loop_
_geom_bond_atom_site_label_1
_geom_bond_atom_site_label_2
_geom_bond_distance
Rh1 C23 2.099(4)
Rh1 C22 2.108(4)
Rh1 C18 2.118(3)
Rh1 C19 2.129(3)
Rh1 C1 2.231(3)
Rh1 C4 2.258(3)
Rh1 C3 2.260(4)
Rh1 C5 2.261(3)
Rh1 C2 2.279(4)
C1 C5 1.423(5)
C1 C2 1.437(5)
C1 C6 1.488(5)
C2 C3 1.402(5)
C3 C4 1.417(6)
C4 C5 1.402(5)
C6 C7 1.541(4)
C7 C9 1.496(5)
C7 C8 1.534(5)
C9 C10 1.342(5)
C9 C17 1.456(5)
C10 C11 1.501(6)
C11 C12 1.490(6)
C12 C13 1.368(6)
C12 C17 1.405(5)
C13 C14 1.386(7)
C14 C15 1.383(7)
C15 C16 1.386(6)
C16 C17 1.410(5)
C18 C19 1.403(5)
C18 C25 1.515(5)
C19 C20 1.508(5)
C20 C21 1.490(6)
C21 C22 1.514(6)
C22 C23 1.392(6)
C23 C24 1.540(6)
C24 C25 1.484(6)
Rh2 C118 2.103(4)
Rh2 C119 2.107(4)
Rh2 C122 2.112(3)
Rh2 C123 2.115(3)
Rh2 C101 2.230(3)
Rh2 C104 2.265(3)
Rh2 C105 2.267(3)
Rh2 C103 2.270(4)
Rh2 C102 2.273(3)
C101 C102 1.421(5)
C101 C105 1.442(5)
C101 C106 1.502(5)
C102 C103 1.402(5)
C103 C104 1.433(6)
C104 C105 1.394(5)
C106 C107 1.563(5)
C107 C108 1.503(6)
C107 C109 1.513(5)
C109 C110 1.341(5)
C109 C117 1.466(5)
C110 C111 1.505(5)
C111 C112 1.491(6)
C112 C113 1.373(5)
C112 C117 1.404(5)
C113 C114 1.378(7)
C114 C115 1.387(6)
C115 C116 1.400(5)
C116 C117 1.380(5)
C118 C119 1.391(6)
C118 C125 1.508(6)
C119 C120 1.523(7)
C120 C121 1.437(7)
C121 C122 1.504(6)
C122 C123 1.395(6)
C123 C124 1.503(6)
C124 C125 1.471(7)
